data_1556934
loop_
_publ_author_name
'Yu, Pengyuan'
'Shen, Wangqiang'
'Bao, Lipiao'
'Pan, Changwang'
'Slanina, Zdenek'
'Lu, Xing'

_publ_section_title
;
 Trapping an unprecedented Ti3C3 unit inside the icosahedral C80
 fullerene: a crystallographic survey
;
_journal_issue 47
_journal_name_full 'Chemical Science'
_journal_page_first 10925
_journal_paper_doi 10.1039/C9SC04315B
_journal_volume 10
_journal_year 2019
_chemical_formula_moiety 'Ti3C3 C80, C36 H44 N4 Ni, 2(C6 H6)'
_chemical_formula_sum 'C131 H56 N4 Ni Ti3'
_chemical_formula_weight 1888.20
_chemical_name_common 'Ti3C3@Ih(7)-C80 Ni(OEP)'
_chemical_name_systematic 'Ti3C3@Ih(7)-C80 Ni(OEP)'
_space_group_crystal_system monoclinic
_space_group_IT_number 12
_space_group_name_Hall '-C 2y'
_space_group_name_H-M_alt 'C 1 2/m 1'
_atom_sites_solution_hydrogens geom
_audit_block_doi 10.5517/ccdc.csd.cc217cm9
_audit_creation_method SHELXL-2014/7
_audit_update_record
;
2019-07-02 deposited with the CCDC.	2019-10-18 downloaded from the CCDC.
;
_cell_angle_alpha 90
_cell_angle_beta 95.3360(10)
_cell_angle_gamma 90
_cell_formula_units_Z 4
_cell_length_a 25.0964(9)
_cell_length_b 15.1544(5)
_cell_length_c 19.7269(7)
_cell_measurement_reflns_used 9856
_cell_measurement_temperature 100(2)
_cell_measurement_theta_max 23.094
_cell_measurement_theta_min 2.444
_cell_volume 7470.0(5)
_computing_structure_refinement 'SHELXL-2014/7 (Sheldrick, 2014)'
_diffrn_ambient_temperature 100(2)
_diffrn_measured_fraction_theta_full 0.998
_diffrn_measured_fraction_theta_max 0.997
_diffrn_measurement_device_type 'CCD MX300-HE'
_diffrn_measurement_method 'phi scans'
_diffrn_radiation_type synchrotron
_diffrn_radiation_wavelength 0.6525
_diffrn_reflns_av_R_equivalents 0
_diffrn_reflns_av_unetI/netI 0.0503
_diffrn_reflns_Laue_measured_fraction_full 0.998
_diffrn_reflns_Laue_measured_fraction_max 0.997
_diffrn_reflns_limit_h_max 0
_diffrn_reflns_limit_h_min -30
_diffrn_reflns_limit_k_max 0
_diffrn_reflns_limit_k_min -18
_diffrn_reflns_limit_l_max 23
_diffrn_reflns_limit_l_min -23
_diffrn_reflns_number 7144
_diffrn_reflns_point_group_measured_fraction_full 0.998
_diffrn_reflns_point_group_measured_fraction_max 0.997
_diffrn_reflns_theta_full 23.048
_diffrn_reflns_theta_max 23.181
_diffrn_reflns_theta_min 0.952
_diffrn_source 'SSRF, Beamline B17B'
_exptl_absorpt_coefficient_mu 0.498
_exptl_absorpt_correction_T_max 0.7449
_exptl_absorpt_correction_T_min 0.4014
_exptl_absorpt_correction_type multi-scan
_exptl_absorpt_process_details SADABS
_exptl_crystal_colour black
_exptl_crystal_density_diffrn 1.679
_exptl_crystal_description block
_exptl_crystal_F_000 3856
_exptl_crystal_size_max 0.310
_exptl_crystal_size_mid 0.240
_exptl_crystal_size_min 0.200
_refine_diff_density_max 1.953
_refine_diff_density_min -1.027
_refine_diff_density_rms 0.131
_refine_ls_extinction_method none
_refine_ls_goodness_of_fit_ref 1.068
_refine_ls_hydrogen_treatment constr
_refine_ls_matrix_type full
_refine_ls_number_parameters 716
_refine_ls_number_reflns 7144
_refine_ls_number_restraints 1350
_refine_ls_restrained_S_all 1.223
_refine_ls_R_factor_all 0.1232
_refine_ls_R_factor_gt 0.1079
_refine_ls_shift/su_max 0.001
_refine_ls_shift/su_mean 0.000
_refine_ls_structure_factor_coef Fsqd
_refine_ls_weighting_details 'w=1/[\s^2^(Fo^2^)+(0.1805P)^2^+67.4473P] where P=(Fo^2^+2Fc^2^)/3'
_refine_ls_weighting_scheme calc
_refine_ls_wR_factor_gt 0.2972
_refine_ls_wR_factor_ref 0.3105
_reflns_Friedel_coverage 0.000
_reflns_number_gt 5735
_reflns_number_total 7144
_reflns_threshold_expression 'I > 2\s(I)'
_cod_data_source_file c9sc04315b2.cif
_cod_data_source_block 12_a
_cod_depositor_comments
;
The following automatic conversions were performed:

data item '_exptl_absorpt_correction_type' value 'Multi-scan' was
changed to 'multi-scan' in accordance with the
/home/data/users/saulius/crontab/automatic-downloads/current/RSC/lib/dictionaries/cif_core.dic
dictionary named 'cif_core.dic' version 2.4.2 last updated on
2011-04-26.

Automatic conversion script
Id: cif_fix_values 7556 2019-12-06 15:28:31Z antanas 
;
_cod_original_sg_symbol_H-M 'C 2/m'
_cod_database_code 1556934
_shelx_shelxl_version_number 2014/7
_shelx_space_group_comment
;
The symmetry employed for this shelxl refinement is uniquely defined
by the following loop, which should always be used as a source of
symmetry information in preference to the above space-group names.
They are only intended as comments.
;
_shelx_estimated_absorpt_t_min 0.861
_shelx_estimated_absorpt_t_max 0.907

loop_
_space_group_symop_operation_xyz
'x, y, z'
'-x, y, -z'
'x+1/2, y+1/2, z'
'-x+1/2, y+1/2, -z'
'-x, -y, -z'
'x, -y, z'
'-x+1/2, -y+1/2, -z'
'x+1/2, -y+1/2, z'

loop_
_atom_site_label
_atom_site_type_symbol
_atom_site_fract_x
_atom_site_fract_y
_atom_site_fract_z
_atom_site_U_iso_or_equiv
_atom_site_adp_type
_atom_site_occupancy
_atom_site_site_symmetry_order
_atom_site_calc_flag
_atom_site_refinement_flags_posn
_atom_site_refinement_flags_adp
_atom_site_refinement_flags_occupancy
_atom_site_disorder_assembly
_atom_site_disorder_group
C1A C 0.50420(15) 0.2042(3) 0.4681(2) 0.115(3) Uani 0.5 1 d G U P A -1
H1A H 0.4967 0.2410 0.4294 0.138 Uiso 0.5 1 calc R U P A -1
C2A C 0.5482(2) 0.1481(4) 0.4721(3) 0.149(3) Uani 0.5 1 d G U P A -1
H2A H 0.5708 0.1466 0.4361 0.178 Uiso 0.5 1 calc R U P A -1
C3A C 0.5591(3) 0.0944(5) 0.5287(4) 0.207(5) Uani 0.5 1 d G U P A -1
H3A H 0.5892 0.0560 0.5314 0.248 Uiso 0.5 1 calc R U P A -1
C4A C 0.5260(4) 0.0967(5) 0.5814(3) 0.174(4) Uani 0.5 1 d G U P A -1
H4A H 0.5335 0.0599 0.6202 0.209 Uiso 0.5 1 calc R U P A -1
C5A C 0.4820(3) 0.1528(5) 0.5775(3) 0.087(2) Uani 0.5 1 d G U P A -1
H5A H 0.4594 0.1543 0.6135 0.104 Uiso 0.5 1 calc R U P A -1
C6A C 0.47112(18) 0.2065(4) 0.5208(3) 0.129(3) Uani 0.5 1 d G U P A -1
H6A H 0.4410 0.2449 0.5181 0.155 Uiso 0.5 1 calc R U P A -1
C1 C 0.83660(13) 0.3434(2) 0.7367(2) 0.1018(13) Uani 1 1 d D U . . .
C2 C 0.85164(11) 0.4217(2) 0.77698(18) 0.0896(12) Uani 1 1 d D U . . .
C3 C 0.83438(15) 0.3452(3) 0.6697(3) 0.1274(15) Uani 1 1 d D U . . .
C4 C 0.85093(14) 0.4225(3) 0.6394(2) 0.1222(14) Uani 1 1 d D U . . .
C5 C 0.82254(12) 0.4236(3) 0.83792(17) 0.0897(12) Uani 1 1 d D U . . .
C6 C 0.78633(13) 0.3495(2) 0.83713(15) 0.0871(11) Uani 1 1 d D U . . .
C7 C 0.79489(15) 0.2996(2) 0.77586(18) 0.1167(14) Uani 1 1 d D U . . .
C8 C 0.79350(17) 0.2941(3) 0.6343(3) 0.1326(14) Uani 1 1 d D U . . .
C9 C 0.7565(2) 0.2464(3) 0.6701(3) 0.1271(16) Uani 1 1 d D U . . .
C10 C 0.75490(17) 0.2531(3) 0.7429(3) 0.1460(18) Uani 1 1 d D U . . .
C11 C 0.73692(15) 0.3539(3) 0.86246(17) 0.1050(12) Uani 1 1 d D U . . .
C12 C 0.69430(17) 0.3010(3) 0.8275(2) 0.1274(13) Uani 1 1 d D U . . .
C13 C 0.70597(17) 0.2529(3) 0.7687(2) 0.1358(15) Uani 1 1 d D U . . .
C14 C 0.7206(2) 0.4285(4) 0.8910(2) 0.1400(17) Uani 1 1 d D U . . .
C15 C 0.66532(16) 0.4502(4) 0.88086(16) 0.1329(17) Uani 1 1 d D U . . .
C16 C 0.62399(17) 0.4095(4) 0.84339(19) 0.1403(14) Uani 1 1 d D U . . .
C17 C 0.61527(16) 0.2907(3) 0.7519(3) 0.1391(14) Uani 1 1 d D U . . .
C18 C 0.6385(2) 0.3225(3) 0.8180(2) 0.1489(14) Uani 1 1 d D U . . .
C19 C 0.57443(17) 0.3462(3) 0.7155(3) 0.1395(16) Uani 1 1 d D U . . .
C20 C 0.57219(15) 0.3450(3) 0.6483(2) 0.1066(13) Uani 1 1 d D U . . .
C21 C 0.61736(15) 0.2939(2) 0.6080(2) 0.1145(14) Uani 1 1 d D U . . .
C22 C 0.65846(18) 0.2505(3) 0.6429(3) 0.1554(18) Uani 1 1 d D U . . .
C23 C 0.6572(2) 0.2462(3) 0.7154(3) 0.1408(17) Uani 1 1 d D U . . .
C24 C 0.70797(18) 0.2488(3) 0.6187(2) 0.1416(16) Uani 1 1 d D U . . .
C25 C 0.71537(17) 0.2972(3) 0.55837(19) 0.1220(13) Uani 1 1 d D U . . .
C26 C 0.77149(18) 0.3258(3) 0.5683(2) 0.1410(14) Uani 1 1 d D U . . .
C27 C 0.78934(18) 0.4071(4) 0.5400(2) 0.1419(15) Uani 1 1 d D U . . .
C28 C 0.67469(16) 0.3507(3) 0.51899(17) 0.1098(13) Uani 1 1 d D U . . .
C29 C 0.62252(14) 0.3478(2) 0.54486(18) 0.0918(11) Uani 1 1 d D U . . .
C30 C 0.58802(16) 0.4205(3) 0.5447(2) 0.0974(12) Uani 1 1 d D U . . .
C31 C 0.55609(13) 0.4188(2) 0.6050(2) 0.0813(11) Uani 1 1 d D U . . .
C32 C 0.55902(13) 0.4248(3) 0.7434(2) 0.1167(14) Uani 1 1 d D U . . .
C33 C 0.58759(13) 0.4568(4) 0.80924(19) 0.1304(16) Uani 1 1 d D U . . .
C34 C 0.6928(2) 0.4258(4) 0.4927(2) 0.1333(17) Uani 1 1 d D U . . .
C35 C 0.74715(19) 0.4495(4) 0.50091(17) 0.1272(16) Uani 1 1 d D U . . .
C36 C 0.82558(15) 0.4579(4) 0.5710(2) 0.1386(16) Uani 1 1 d D U . . .
C73 C 0.54284(16) 0.5000 0.7046(3) 0.0889(17) Uani 1 2 d DS TU P . .
C74 C 0.6039(2) 0.5000 0.5154(2) 0.0978(17) Uani 1 2 d DS TU P . .
C75 C 0.6555(2) 0.5000 0.4888(2) 0.0909(18) Uani 1 2 d DS TU P B .
C76 C 0.86443(18) 0.5000 0.6759(3) 0.1053(19) Uani 1 2 d DS TU P . .
C77 C 0.86505(17) 0.5000 0.7478(3) 0.0924(18) Uani 1 2 d DS TU P . .
C78 C 0.8053(2) 0.5000 0.8669(2) 0.0847(16) Uani 1 2 d DS TU P . .
C79 C 0.7567(2) 0.5000 0.8936(2) 0.0967(19) Uani 1 2 d DS TU P B .
C80 C 0.54243(17) 0.5000 0.6333(3) 0.0817(16) Uani 1 2 d DS TU P B .
C81 C 0.6737(2) 0.5000 0.6673(3) 0.094(2) Uani 1 2 d S T P B 1
C82 C 0.7206(2) 0.5000 0.7180(3) 0.120(3) Uani 1 2 d S T P B 1
C83 C 0.7215(3) 0.5563(5) 0.6758(4) 0.078(2) Uani 0.5 1 d . . P B 1
Ti1 Ti 0.65831(4) 0.59818(7) 0.73152(6) 0.0578(3) Uani 0.5056 1 d . . P B 1
Ti2 Ti 0.72177(8) 0.5000 0.59333(9) 0.1272(13) Uani 0.505 2 d S T P B 1
Ti3 Ti 0.68781(8) 0.59514(15) 0.75904(11) 0.0378(5) Uani 0.2082 1 d . . P B 1
Ti4 Ti 0.6879(3) 0.5380(4) 0.7861(3) 0.0884(19) Uani 0.1268 1 d . . P B 1
Ti5 Ti 0.75947(10) 0.4673(2) 0.62981(13) 0.1140(10) Uani 0.2475 1 d . . P B 1
Ti6 Ti 0.6265(2) 0.5521(5) 0.6751(4) 0.153(3) Uani 0.1573 1 d . . P B 1
C84 C 0.41209(10) 0.35621(16) 0.64939(12) 0.0395(6) Uani 1 1 d . . . C 2
H84A H 0.3917 0.3160 0.6179 0.059 Uiso 1 1 calc R U . C 2
H84B H 0.4417 0.3241 0.6742 0.059 Uiso 1 1 calc R U . C 2
H84C H 0.4264 0.4047 0.6237 0.059 Uiso 1 1 calc R U . C 2
C85 C 0.37529(8) 0.39364(14) 0.70008(11) 0.0292(5) Uani 1 1 d . . . C 2
H85A H 0.3453 0.4256 0.6747 0.035 Uiso 1 1 calc R U . C 2
H85B H 0.3600 0.3443 0.7248 0.035 Uiso 1 1 calc R U . C 2
C86 C 0.40391(7) 0.45520(14) 0.75064(10) 0.0239(5) Uani 1 1 d . . . C 2
C87 C 0.44101(7) 0.42825(12) 0.80714(10) 0.0205(5) Uani 1 1 d . . . C 2
C88 C 0.45192(7) 0.34151(13) 0.82323(10) 0.0226(5) Uani 1 1 d . . . C 2
H88 H 0.4320 0.2972 0.7979 0.027 Uiso 1 1 calc R U . C 2
C89 C 0.48991(7) 0.31514(13) 0.87380(10) 0.0216(5) Uani 1 1 d . . . C 2
C90 C 0.50358(7) 0.22364(13) 0.88700(11) 0.0262(5) Uani 1 1 d . . . C 2
C92 C 0.47931(9) 0.14764(14) 0.84697(13) 0.0347(6) Uani 1 1 d . . . C 2
H92A H 0.4401 0.1563 0.8401 0.042 Uiso 1 1 calc R U . C 2
H92B H 0.4861 0.0929 0.8738 0.042 Uiso 1 1 calc R U . C 2
C93 C 0.50067(10) 0.13584(16) 0.77804(14) 0.0463(7) Uani 1 1 d . . . C 2
H93A H 0.4833 0.0849 0.7548 0.069 Uiso 1 1 calc R U . C 2
H93B H 0.5394 0.1260 0.7843 0.069 Uiso 1 1 calc R U . C 2
H93C H 0.4931 0.1890 0.7505 0.069 Uiso 1 1 calc R U . C 2
C94 C 0.54275(7) 0.22383(13) 0.93921(10) 0.0249(5) Uani 1 1 d . . . C 2
C95 C 0.57249(8) 0.14725(14) 0.97311(12) 0.0310(6) Uani 1 1 d . . . C 2
H95A H 0.5511 0.0929 0.9642 0.037 Uiso 1 1 calc R U . C 2
H95B H 0.5764 0.1571 1.0229 0.037 Uiso 1 1 calc R U . C 2
C96 C 0.62787(9) 0.13358(16) 0.94859(14) 0.0401(6) Uani 1 1 d . . . C 2
H96A H 0.6461 0.0851 0.9741 0.060 Uiso 1 1 calc R U . C 2
H96B H 0.6489 0.1878 0.9559 0.060 Uiso 1 1 calc R U . C 2
H96C H 0.6241 0.1191 0.9000 0.060 Uiso 1 1 calc R U . C 2
C97 C 0.55282(7) 0.31504(12) 0.95683(9) 0.0210(5) Uani 1 1 d . . . C 2
C98 C 0.59084(7) 0.34185(13) 1.00745(10) 0.0222(5) Uani 1 1 d . . . C 2
H98 H 0.6101 0.2976 1.0336 0.027 Uiso 1 1 calc R U . C 2
C99 C 0.60260(7) 0.42807(13) 1.02250(9) 0.0197(4) Uani 1 1 d . . . C 2
C100 C 0.64553(7) 0.45539(14) 1.07254(9) 0.0221(5) Uani 1 1 d . . . C 2
C101 C 0.68401(8) 0.39425(15) 1.11062(10) 0.0280(5) Uani 1 1 d . . . C 2
H10A H 0.6646 0.3415 1.1247 0.034 Uiso 1 1 calc R U . C 2
H10B H 0.7001 0.4240 1.1523 0.034 Uiso 1 1 calc R U . C 2
C102 C 0.72877(8) 0.36526(18) 1.06732(13) 0.0435(7) Uani 1 1 d . . . C 2
H10C H 0.7561 0.3325 1.0959 0.065 Uiso 1 1 calc R U . C 2
H10D H 0.7451 0.4175 1.0484 0.065 Uiso 1 1 calc R U . C 2
H10E H 0.7137 0.3274 1.0301 0.065 Uiso 1 1 calc R U . C 2
C103 C 0.8451(3) 0.5000 0.3536(3) 0.121(3) Uani 1 2 d S T P D 2
H103 H 0.8575 0.5000 0.4006 0.145 Uiso 1 2 calc R U P D 2
C104 C 0.79168(19) 0.5000 0.3336(2) 0.0611(13) Uani 1 2 d S T P D 2
H104 H 0.7663 0.5000 0.3665 0.073 Uiso 1 2 calc R U P D 2
C105 C 0.77555(18) 0.5000 0.2681(2) 0.0556(12) Uani 1 2 d S T P D 2
H105 H 0.7383 0.5000 0.2543 0.067 Uiso 1 2 calc R U P D 2
C106 C 0.81089(17) 0.5000 0.2192(2) 0.0515(12) Uani 1 2 d S T P D 2
H106 H 0.7982 0.5000 0.1723 0.062 Uiso 1 2 calc R U P D 2
C107 C 0.86277(16) 0.5000 0.2380(2) 0.0582(13) Uani 1 2 d S T P D 2
H107 H 0.8875 0.5000 0.2043 0.070 Uiso 1 2 calc R U P D 2
C108 C 0.8811(2) 0.5000 0.3045(3) 0.121(3) Uani 1 2 d S T P D 2
H108 H 0.9185 0.5000 0.3175 0.145 Uiso 1 2 calc R U P D 2
N1 N 0.57673(8) 0.5000 0.99173(11) 0.0178(5) Uani 1 2 d S T P C 2
N2 N 0.52048(5) 0.37037(11) 0.91658(8) 0.0198(4) Uani 1 1 d . . . C 2
N3 N 0.46410(9) 0.5000 0.84104(12) 0.0215(6) Uani 1 2 d S T P C 2
Ni1 Ni 0.51925(2) 0.5000 0.91781(2) 0.01662(8) Uani 1 2 d S T P C 2

loop_
_atom_site_aniso_label
_atom_site_aniso_U_11
_atom_site_aniso_U_22
_atom_site_aniso_U_33
_atom_site_aniso_U_23
_atom_site_aniso_U_13
_atom_site_aniso_U_12
C1A 0.088(4) 0.152(6) 0.106(5) 0.029(5) 0.016(4) 0.064(4)
C2A 0.150(4) 0.149(6) 0.166(5) 0.024(5) 0.117(3) 0.084(4)
C3A 0.211(8) 0.207(9) 0.220(9) 0.067(8) 0.117(7) 0.078(8)
C4A 0.152(6) 0.198(8) 0.189(7) 0.065(7) 0.101(5) 0.078(6)
C5A 0.079(4) 0.093(5) 0.095(4) 0.036(4) 0.041(3) 0.016(4)
C6A 0.092(4) 0.172(7) 0.130(6) 0.010(6) 0.042(4) 0.067(4)
C1 0.0646(16) 0.096(2) 0.144(3) 0.002(2) 0.006(2) 0.0506(15)
C2 0.0317(13) 0.100(2) 0.132(3) 0.006(2) -0.0147(17) 0.0237(15)
C3 0.0683(18) 0.127(3) 0.187(3) -0.034(3) 0.014(2) 0.0534(18)
C4 0.0574(15) 0.166(3) 0.152(3) -0.002(3) 0.0573(16) 0.0408(19)
C5 0.0549(16) 0.122(3) 0.086(2) 0.017(2) -0.0260(16) 0.0196(18)
C6 0.0790(19) 0.100(2) 0.0788(18) 0.0438(16) -0.0139(16) 0.0238(18)
C7 0.116(2) 0.076(2) 0.152(3) 0.043(2) -0.021(2) 0.0443(18)
C8 0.105(2) 0.0996(19) 0.190(3) -0.075(2) -0.002(2) 0.0637(16)
C9 0.145(3) 0.0506(17) 0.182(3) -0.027(2) -0.006(3) 0.0468(19)
C10 0.145(3) 0.066(2) 0.226(4) 0.054(3) 0.012(3) 0.035(2)
C11 0.119(2) 0.131(2) 0.0662(16) 0.0631(16) 0.0134(18) 0.045(2)
C12 0.105(3) 0.130(2) 0.146(2) 0.1106(16) 0.008(2) 0.004(2)
C13 0.128(3) 0.0618(17) 0.221(3) 0.0811(19) 0.032(3) 0.013(2)
C14 0.155(3) 0.210(4) 0.0527(18) 0.046(2) 0.000(2) 0.024(3)
C15 0.116(2) 0.243(4) 0.0459(14) 0.055(2) 0.0430(14) 0.022(3)
C16 0.128(2) 0.205(3) 0.1002(18) 0.075(2) 0.0761(15) -0.007(2)
C17 0.088(2) 0.123(2) 0.200(3) 0.103(2) -0.024(2) -0.0591(17)
C18 0.132(3) 0.157(3) 0.163(2) 0.1182(18) 0.042(2) -0.020(2)
C19 0.082(2) 0.145(3) 0.189(3) 0.062(3) -0.005(2) -0.0668(19)
C20 0.0831(19) 0.089(2) 0.140(3) 0.011(2) -0.029(2) -0.0537(16)
C21 0.100(2) 0.0566(18) 0.174(3) -0.013(2) -0.058(2) -0.0272(17)
C22 0.167(3) 0.059(2) 0.234(4) -0.032(3) -0.010(3) -0.052(2)
C23 0.174(3) 0.0554(17) 0.191(4) 0.032(2) 0.008(3) -0.056(2)
C24 0.151(3) 0.0649(18) 0.214(3) -0.078(2) 0.045(3) 0.002(2)
C25 0.132(3) 0.112(2) 0.123(2) -0.0867(16) 0.016(2) 0.022(2)
C26 0.137(3) 0.139(2) 0.155(2) -0.0895(18) 0.0573(19) 0.038(2)
C27 0.138(3) 0.185(3) 0.115(2) -0.070(2) 0.0788(17) 0.005(3)
C28 0.145(3) 0.130(3) 0.0586(16) -0.0548(17) 0.0294(19) -0.047(2)
C29 0.093(2) 0.083(2) 0.093(2) -0.0475(16) -0.0261(18) -0.0087(19)
C30 0.098(2) 0.103(2) 0.082(2) -0.0206(19) -0.0407(17) -0.024(2)
C31 0.0501(15) 0.078(2) 0.110(2) -0.0088(19) -0.0263(16) -0.0142(15)
C32 0.0413(14) 0.174(3) 0.140(3) 0.045(2) 0.0351(16) -0.0256(18)
C33 0.0630(15) 0.219(4) 0.119(2) 0.079(2) 0.0582(13) 0.014(2)
C34 0.161(3) 0.190(4) 0.0501(17) -0.047(2) 0.017(2) -0.035(3)
C35 0.131(3) 0.213(4) 0.0430(13) -0.0520(19) 0.0385(15) -0.011(3)
C36 0.0992(19) 0.192(4) 0.139(2) -0.074(2) 0.0869(14) -0.035(2)
C73 0.0223(16) 0.159(4) 0.087(3) 0.000 0.0089(19) 0.000
C74 0.126(3) 0.100(3) 0.056(2) 0.000 -0.055(2) 0.000
C75 0.115(3) 0.129(4) 0.0247(18) 0.000 -0.013(2) 0.000
C76 0.0336(19) 0.167(4) 0.119(3) 0.000 0.028(2) 0.000
C77 0.0252(18) 0.117(4) 0.133(4) 0.000 -0.006(2) 0.000
C78 0.082(3) 0.105(3) 0.057(2) 0.000 -0.042(2) 0.000
C79 0.100(3) 0.149(4) 0.037(2) 0.000 -0.014(2) 0.000
C80 0.0289(18) 0.103(3) 0.108(3) 0.000 -0.020(2) 0.000
C81 0.073(3) 0.143(6) 0.063(3) 0.000 -0.010(3) 0.000
C82 0.062(3) 0.249(9) 0.051(3) 0.000 0.005(2) 0.000
C83 0.106(5) 0.058(4) 0.072(4) -0.020(3) 0.025(4) -0.018(4)
Ti1 0.0401(4) 0.0484(5) 0.0879(7) -0.0249(5) 0.0217(4) 0.0040(4)
Ti2 0.0566(9) 0.285(4) 0.0447(8) 0.000 0.0293(7) 0.000
Ti3 0.0278(8) 0.0452(10) 0.0391(10) -0.0105(9) -0.0051(8) 0.0116(8)
Ti4 0.120(4) 0.076(3) 0.074(3) -0.012(3) 0.033(3) -0.003(3)
Ti5 0.0716(11) 0.161(3) 0.1192(14) -0.0903(13) 0.0601(10) -0.0371(14)
Ti6 0.069(2) 0.187(6) 0.209(6) 0.020(5) 0.049(3) 0.056(3)
C84 0.0463(12) 0.0360(12) 0.0351(11) -0.0079(10) -0.0012(10) -0.0066(10)
C85 0.0250(9) 0.0261(10) 0.0343(10) -0.0028(9) -0.0082(8) -0.0069(8)
C86 0.0166(8) 0.0278(9) 0.0266(9) -0.0027(8) -0.0014(7) -0.0037(8)
C87 0.0163(8) 0.0202(8) 0.0253(9) -0.0023(8) 0.0024(7) -0.0014(7)
C88 0.0182(8) 0.0214(9) 0.0280(9) -0.0041(8) 0.0008(7) -0.0049(7)
C89 0.0140(7) 0.0213(9) 0.0301(9) -0.0005(8) 0.0051(7) -0.0028(7)
C90 0.0178(8) 0.0233(9) 0.0378(10) 0.0006(9) 0.0033(8) 0.0004(8)
C92 0.0290(10) 0.0204(9) 0.0540(13) -0.0020(10) 0.0005(10) -0.0019(8)
C93 0.0443(13) 0.0329(12) 0.0607(14) -0.0180(11) -0.0007(12) -0.0009(11)
C94 0.0206(8) 0.0186(8) 0.0363(10) 0.0027(8) 0.0066(8) 0.0022(7)
C95 0.0247(9) 0.0225(9) 0.0453(11) 0.0030(9) 0.0006(9) 0.0030(8)
C96 0.0311(10) 0.0295(11) 0.0598(14) 0.0015(11) 0.0049(10) 0.0116(9)
C97 0.0156(8) 0.0224(9) 0.0259(9) 0.0026(8) 0.0065(7) 0.0005(7)
C98 0.0128(7) 0.0254(9) 0.0286(9) 0.0052(8) 0.0032(7) 0.0063(7)
C99 0.0111(7) 0.0265(9) 0.0215(8) 0.0023(8) 0.0020(7) 0.0028(7)
C100 0.0125(7) 0.0307(9) 0.0233(8) 0.0027(8) 0.0025(7) 0.0024(7)
C101 0.0182(8) 0.0378(11) 0.0270(9) 0.0047(9) -0.0028(8) 0.0053(8)
C102 0.0226(9) 0.0588(14) 0.0505(13) 0.0158(12) 0.0099(9) 0.0167(10)
C103 0.105(4) 0.218(9) 0.035(2) 0.000 -0.015(3) 0.000
C104 0.067(2) 0.077(3) 0.0413(19) 0.000 0.0141(18) 0.000
C105 0.054(2) 0.070(3) 0.0435(19) 0.000 0.0078(17) 0.000
C106 0.057(2) 0.061(2) 0.0366(18) 0.000 0.0007(17) 0.000
C107 0.0437(19) 0.081(3) 0.051(2) 0.000 0.0123(17) 0.000
C108 0.054(3) 0.251(9) 0.054(3) 0.000 -0.009(2) 0.000
N1 0.0138(9) 0.0169(10) 0.0231(10) 0.000 0.0026(8) 0.000
N2 0.0126(6) 0.0235(7) 0.0234(7) 0.0013(6) 0.0029(6) -0.0001(6)
N3 0.0171(10) 0.0199(10) 0.0273(11) 0.000 0.0017(9) 0.000
Ni1 0.01136(13) 0.01621(14) 0.02206(15) 0.000 0.00035(12) 0.000

loop_
_atom_type_symbol
_atom_type_description
_atom_type_scat_dispersion_real
_atom_type_scat_dispersion_imag
_atom_type_scat_source
C C 0.0027 0.0014 'International Tables Vol C Tables 4.2.6.8 and 6.1.1.4'
H H 0.0000 0.0000 'International Tables Vol C Tables 4.2.6.8 and 6.1.1.4'
N N 0.0053 0.0028 'International Tables Vol C Tables 4.2.6.8 and 6.1.1.4'
Ti Ti 0.2544 0.3844 'International Tables Vol C Tables 4.2.6.8 and 6.1.1.4'
Ni Ni 0.3436 0.9622 'International Tables Vol C Tables 4.2.6.8 and 6.1.1.4'

loop_
_citation_id
_citation_doi
_citation_year
1 10.1039/C9SC04315B 2019

loop_
_geom_angle_atom_site_label_1
_geom_angle_atom_site_label_2
_geom_angle_atom_site_label_3
_geom_angle
_geom_angle_site_symmetry_1
_geom_angle_site_symmetry_3
C2A C1A C6A 120.0 . .
C2A C1A H1A 120.0 . .
C6A C1A H1A 120.0 . .
C1A C2A C3A 120.0 . .
C1A C2A H2A 120.0 . .
C3A C2A H2A 120.0 . .
C2A C3A C4A 120.0 . .
C2A C3A H3A 120.0 . .
C4A C3A H3A 120.0 . .
C5A C4A C3A 120.0 . .
C5A C4A H4A 120.0 . .
C3A C4A H4A 120.0 . .
C4A C5A C6A 120.0 . .
C4A C5A H5A 120.0 . .
C6A C5A H5A 120.0 . .
C5A C6A C1A 120.0 . .
C5A C6A H6A 120.0 . .
C1A C6A H6A 120.0 . .
C3 C1 C2 120.9(4) . .
C3 C1 C7 123.7(3) . .
C2 C1 C7 103.7(3) . .
C77 C2 C1 122.4(4) . .
C77 C2 C5 119.2(4) . .
C1 C2 C5 109.8(3) . .
C1 C3 C4 117.4(4) . .
C1 C3 C8 116.4(4) . .
C4 C3 C8 118.5(4) . .
C1 C3 Ti5 105.6(3) . .
C4 C3 Ti5 61.8(2) . .
C8 C3 Ti5 77.2(2) . .
C3 C4 C76 123.3(4) . .
C3 C4 C36 123.7(4) . .
C76 C4 C36 102.7(4) . .
C3 C4 Ti5 87.2(2) . .
C76 C4 Ti5 89.3(3) . .
C36 C4 Ti5 60.9(2) . .
C78 C5 C6 115.8(3) . .
C78 C5 C2 123.9(3) . .
C6 C5 C2 109.7(3) . .
C11 C6 C5 123.0(3) . .
C11 C6 C7 122.1(3) . .
C5 C6 C7 105.8(3) . .
C10 C7 C6 120.8(4) . .
C10 C7 C1 120.4(4) . .
C6 C7 C1 110.9(3) . .
C9 C8 C3 120.8(5) . .
C9 C8 C26 113.8(4) . .
C3 C8 C26 117.4(4) . .
C8 C9 C10 122.6(4) . .
C8 C9 C24 100.3(4) . .
C10 C9 C24 124.8(4) . .
C7 C10 C13 118.5(5) . .
C7 C10 C9 115.5(4) . .
C13 C10 C9 118.4(4) . .
C14 C11 C6 120.8(4) . .
C14 C11 C12 114.9(4) . .
C6 C11 C12 116.5(3) . .
C14 C11 Ti3 86.2(3) . 6_565
C6 C11 Ti3 96.6(2) . 6_565
C12 C11 Ti3 58.7(2) . 6_565
C14 C11 Ti4 62.9(3) . 6_565
C6 C11 Ti4 103.0(3) . 6_565
C12 C11 Ti4 77.0(3) . 6_565
Ti3 C11 Ti4 24.01(14) 6_565 6_565
C13 C12 C18 106.4(4) . .
C13 C12 C11 118.0(4) . .
C18 C12 C11 127.0(4) . .
C13 C12 Ti3 82.4(3) . 6_565
C18 C12 Ti3 74.0(3) . 6_565
C11 C12 Ti3 84.3(2) . 6_565
C13 C12 Ti1 77.6(2) . 6_565
C18 C12 Ti1 59.3(2) . 6_565
C11 C12 Ti1 102.5(2) . 6_565
Ti3 C12 Ti1 18.74(7) 6_565 6_565
C13 C12 Ti4 103.8(3) . 6_565
C18 C12 Ti4 73.2(3) . 6_565
C11 C12 Ti4 69.5(3) . 6_565
Ti3 C12 Ti4 22.11(14) 6_565 6_565
Ti1 C12 Ti4 35.28(14) 6_565 6_565
C10 C13 C12 124.0(4) . .
C10 C13 C23 115.4(4) . .
C12 C13 C23 112.3(4) . .
C10 C13 Ti3 98.1(3) . 6_565
C12 C13 Ti3 60.7(2) . 6_565
C23 C13 Ti3 82.7(2) . 6_565
C10 C13 Ti1 107.1(3) . 6_565
C12 C13 Ti1 70.4(2) . 6_565
C23 C13 Ti1 63.5(2) . 6_565
Ti3 C13 Ti1 19.31(6) 6_565 6_565
C11 C14 C79 116.2(5) . .
C11 C14 C15 117.9(5) . .
C79 C14 C15 116.3(5) . .
C11 C14 Ti4 84.4(3) . 6_565
C79 C14 Ti4 92.2(3) . 6_565
C15 C14 Ti4 62.8(3) . 6_565
C11 C14 Ti3 63.8(2) . 6_565
C79 C14 Ti3 106.0(3) . 6_565
C15 C14 Ti3 71.8(2) . 6_565
Ti4 C14 Ti3 21.40(16) 6_565 6_565
C11 C14 Ti4 106.1(3) . .
C79 C14 Ti4 72.9(3) . .
C15 C14 Ti4 62.0(3) . .
Ti4 C14 Ti4 24.3(3) 6_565 .
Ti3 C14 Ti4 45.48(15) 6_565 .
C16 C15 C14 130.9(5) . .
C16 C15 C15 116.9(3) . 6_565
C14 C15 C15 103.4(3) . 6_565
C16 C15 Ti4 78.6(3) . 6_565
C14 C15 Ti4 78.2(3) . 6_565
C15 C15 Ti4 84.9(2) 6_565 6_565
C16 C15 Ti4 92.9(3) . .
C14 C15 Ti4 86.6(3) . .
C15 C15 Ti4 56.39(19) 6_565 .
Ti4 C15 Ti4 28.5(3) 6_565 .
C16 C15 Ti3 66.5(2) . 6_565
C14 C15 Ti3 77.1(2) . 6_565
C15 C15 Ti3 105.24(14) 6_565 6_565
Ti4 C15 Ti3 20.66(18) 6_565 6_565
Ti4 C15 Ti3 48.97(16) . 6_565
C33 C16 C15 119.7(5) . .
C33 C16 C18 120.2(4) . .
C15 C16 C18 113.0(4) . .
C33 C16 Ti4 92.6(3) . 6_565
C15 C16 Ti4 63.9(3) . 6_565
C18 C16 Ti4 86.2(3) . 6_565
C33 C16 Ti3 97.9(3) . 6_565
C15 C16 Ti3 82.3(3) . 6_565
C18 C16 Ti3 62.4(2) . 6_565
Ti4 C16 Ti3 24.92(16) 6_565 6_565
C33 C16 Ti1 81.3(2) . 6_565
C15 C16 Ti1 101.3(3) . 6_565
C18 C16 Ti1 61.9(2) . 6_565
Ti4 C16 Ti1 38.49(16) 6_565 6_565
Ti3 C16 Ti1 20.79(6) 6_565 6_565
C18 C17 C19 116.8(4) . .
C18 C17 C23 109.9(4) . .
C19 C17 C23 121.2(4) . .
C18 C17 Ti1 74.4(3) . 6_565
C19 C17 Ti1 77.9(3) . 6_565
C23 C17 Ti1 82.5(3) . 6_565
C18 C17 Ti3 59.6(2) . 6_565
C19 C17 Ti3 95.9(3) . 6_565
C23 C17 Ti3 78.3(2) . 6_565
Ti1 C17 Ti3 19.15(7) 6_565 6_565
C12 C18 C17 110.2(4) . .
C12 C18 C16 115.4(4) . .
C17 C18 C16 120.7(4) . .
C12 C18 Ti3 66.5(3) . 6_565
C17 C18 Ti3 84.9(3) . 6_565
C16 C18 Ti3 80.7(3) . 6_565
C12 C18 Ti1 86.3(3) . 6_565
C17 C18 Ti1 65.5(2) . 6_565
C16 C18 Ti1 81.6(3) . 6_565
Ti3 C18 Ti1 23.27(7) 6_565 6_565
C12 C18 Ti4 74.3(3) . 6_565
C17 C18 Ti4 102.5(3) . 6_565
C16 C18 Ti4 58.9(3) . 6_565
Ti3 C18 Ti4 23.03(15) 6_565 6_565
Ti1 C18 Ti4 37.05(15) 6_565 6_565
C20 C19 C32 115.0(4) . .
C20 C19 C17 116.5(4) . .
C32 C19 C17 120.7(4) . .
C20 C19 Ti6 67.7(3) . 6_565
C32 C19 Ti6 74.9(3) . 6_565
C17 C19 Ti6 99.6(3) . 6_565
C20 C19 Ti1 95.6(3) . 6_565
C32 C19 Ti1 85.1(3) . 6_565
C17 C19 Ti1 62.9(2) . 6_565
Ti6 C19 Ti1 38.66(19) 6_565 6_565
C19 C20 C31 124.5(4) . .
C19 C20 C21 121.8(4) . .
C31 C20 C21 104.3(3) . .
C19 C20 Ti6 76.8(4) . 6_565
C31 C20 Ti6 73.3(3) . 6_565
C21 C20 Ti6 90.6(3) . 6_565
C22 C21 C29 124.3(4) . .
C22 C21 C20 120.7(4) . .
C29 C21 C20 105.2(3) . .
C22 C21 Ti6 98.4(3) . 6_565
C29 C21 Ti6 85.8(3) . 6_565
C20 C21 Ti6 51.7(2) . 6_565
C21 C22 C24 120.2(5) . .
C21 C22 C23 116.2(4) . .
C24 C22 C23 116.8(4) . .
C22 C23 C17 122.9(4) . .
C22 C23 C13 125.9(4) . .
C17 C23 C13 101.1(4) . .
C22 C23 Ti1 95.0(3) . 6_565
C17 C23 Ti1 59.1(2) . 6_565
C13 C23 Ti1 81.1(2) . 6_565
C22 C23 Ti3 104.5(3) . 6_565
C17 C23 Ti3 68.2(2) . 6_565
C13 C23 Ti3 61.9(2) . 6_565
Ti1 C23 Ti3 19.20(6) 6_565 6_565
C22 C24 C25 118.3(4) . .
C22 C24 C9 117.8(4) . .
C25 C24 C9 114.4(4) . .
C24 C25 C28 126.0(4) . .
C24 C25 C26 103.8(4) . .
C28 C25 C26 121.2(4) . .
C27 C26 C8 121.7(4) . .
C27 C26 C25 122.0(4) . .
C8 C26 C25 107.6(4) . .
C27 C26 Ti5 60.6(2) . .
C8 C26 Ti5 84.3(3) . .
C25 C26 Ti5 99.3(3) . .
C36 C27 C35 116.5(5) . .
C36 C27 C26 123.6(4) . .
C35 C27 C26 111.0(4) . .
C36 C27 Ti5 69.5(3) . .
C35 C27 Ti5 87.5(3) . .
C26 C27 Ti5 84.3(3) . .
C36 C27 Ti2 86.6(3) . .
C35 C27 Ti2 58.0(2) . .
C26 C27 Ti2 94.1(3) . .
Ti5 C27 Ti2 29.56(10) . .
C34 C28 C29 120.6(4) . .
C34 C28 C25 115.3(4) . .
C29 C28 C25 113.8(3) . .
C30 C29 C28 123.6(4) . .
C30 C29 C21 109.1(3) . .
C28 C29 C21 117.3(3) . .
C29 C30 C74 118.4(4) . .
C29 C30 C31 111.2(3) . .
C74 C30 C31 122.3(4) . .
C29 C30 Ti6 87.3(3) . 6_565
C74 C30 Ti6 99.8(3) . 6_565
C31 C30 Ti6 54.1(2) . 6_565
C80 C31 C20 120.6(4) . .
C80 C31 C30 117.9(4) . .
C20 C31 C30 110.1(3) . .
C80 C31 Ti6 77.6(3) . 6_565
C20 C31 Ti6 67.4(3) . 6_565
C30 C31 Ti6 92.2(3) . 6_565
C19 C32 C73 123.9(4) . .
C19 C32 C33 119.5(4) . .
C73 C32 C33 107.3(4) . .
C19 C32 Ti6 69.4(3) . 6_565
C73 C32 Ti6 75.4(3) . 6_565
C33 C32 Ti6 98.0(3) . 6_565
C19 C32 Ti1 62.2(2) . 6_565
C73 C32 Ti1 107.2(3) . 6_565
C33 C32 Ti1 74.45(19) . 6_565
Ti6 C32 Ti1 35.20(19) 6_565 6_565
C16 C33 C33 123.5(3) . 6_565
C16 C33 C32 121.7(5) . .
C33 C33 C32 108.8(3) 6_565 .
C16 C33 Ti1 69.0(2) . 6_565
C33 C33 Ti1 108.77(12) 6_565 6_565
C32 C33 Ti1 71.5(2) . 6_565
C16 C33 Ti4 57.5(3) . 6_565
C33 C33 Ti4 88.25(18) 6_565 6_565
C32 C33 Ti4 104.5(3) . 6_565
Ti1 C33 Ti4 34.70(14) 6_565 6_565
C28 C34 C35 122.0(5) . .
C28 C34 C75 115.6(4) . .
C35 C34 C75 114.9(5) . .
C28 C34 Ti2 99.7(3) . .
C35 C34 Ti2 63.7(2) . .
C75 C34 Ti2 79.8(3) . .
C34 C35 C27 128.3(5) . .
C34 C35 C35 104.8(3) . 6_565
C27 C35 C35 117.2(3) . 6_565
C34 C35 Ti2 80.0(3) . .
C27 C35 Ti2 87.9(2) . .
C35 C35 Ti2 68.93(15) 6_565 .
C34 C35 Ti5 99.7(3) . .
C27 C35 Ti5 59.0(2) . .
C35 C35 Ti5 83.91(15) 6_565 .
Ti2 C35 Ti5 28.97(9) . .
C36 C36 C27 126.3(3) 6_565 .
C36 C36 C4 110.5(3) 6_565 .
C27 C36 C4 114.9(5) . .
C36 C36 Ti5 86.13(17) 6_565 .
C27 C36 Ti5 75.4(3) . .
C4 C36 Ti5 79.9(2) . .
C36 C36 Ti5 61.78(15) 6_565 6_565
C27 C36 Ti5 91.3(3) . 6_565
C4 C36 Ti5 89.4(2) . 6_565
Ti5 C36 Ti5 24.35(17) . 6_565
C80 C73 C32 121.2(3) . .
C80 C73 C32 121.2(3) . 6_565
C32 C73 C32 107.7(5) . 6_565
C80 C73 Ti6 71.2(3) . 6_565
C32 C73 Ti6 69.3(3) . 6_565
C32 C73 Ti6 100.7(3) 6_565 6_565
C80 C73 Ti6 71.2(3) . .
C32 C73 Ti6 100.7(3) . .
C32 C73 Ti6 69.3(3) 6_565 .
Ti6 C73 Ti6 39.0(4) 6_565 .
C30 C74 C30 117.5(5) 6_565 .
C30 C74 C75 116.5(3) 6_565 .
C30 C74 C75 116.5(3) . .
C74 C75 C34 125.1(3) . .
C74 C75 C34 125.1(3) . 6_565
C34 C75 C34 100.6(5) . 6_565
C74 C75 Ti2 104.4(3) . .
C34 C75 Ti2 65.6(2) . .
C34 C75 Ti2 65.6(2) 6_565 .
C4 C76 C4 113.7(5) . 6_565
C4 C76 C77 119.6(3) . .
C4 C76 C77 119.6(3) 6_565 .
C2 C77 C2 119.4(5) 6_565 .
C2 C77 C76 116.1(3) 6_565 .
C2 C77 C76 116.1(3) . .
C79 C78 C5 118.9(2) . .
C79 C78 C5 118.9(2) . 6_565
C5 C78 C5 114.2(5) . 6_565
C78 C79 C14 125.2(3) . 6_565
C78 C79 C14 125.2(3) . .
C14 C79 C14 100.4(6) 6_565 .
C78 C79 Ti4 103.2(3) . 6_565
C14 C79 Ti4 76.7(3) 6_565 6_565
C14 C79 Ti4 55.9(3) . 6_565
C78 C79 Ti4 103.2(3) . .
C14 C79 Ti4 55.9(3) 6_565 .
C14 C79 Ti4 76.7(3) . .
Ti4 C79 Ti4 24.9(3) 6_565 .
C73 C80 C31 114.6(3) . .
C73 C80 C31 114.6(3) . 6_565
C31 C80 C31 122.1(5) . 6_565
C73 C80 Ti6 74.0(3) . 6_565
C31 C80 Ti6 66.3(3) . 6_565
C31 C80 Ti6 101.0(3) 6_565 6_565
C73 C80 Ti6 74.0(3) . .
C31 C80 Ti6 101.0(3) . .
C31 C80 Ti6 66.3(3) 6_565 .
Ti6 C80 Ti6 39.6(4) 6_565 .
Ti6 C81 Ti6 66.3(7) 6_565 .
Ti6 C81 C83 167.2(6) 6_565 .
Ti6 C81 C83 109.8(4) . .
Ti6 C81 C83 109.8(4) 6_565 6_565
Ti6 C81 C83 167.2(6) . 6_565
C83 C81 C83 71.0(7) . 6_565
Ti6 C81 C82 122.7(5) 6_565 .
Ti6 C81 C82 122.7(5) . .
C83 C81 C82 47.9(4) . .
C83 C81 C82 47.9(4) 6_565 .
Ti6 C81 Ti2 129.9(4) 6_565 .
Ti6 C81 Ti2 129.9(4) . .
C83 C81 Ti2 62.4(4) . .
C83 C81 Ti2 62.4(4) 6_565 .
C82 C81 Ti2 89.8(4) . .
Ti6 C81 Ti1 97.5(4) 6_565 .
Ti6 C81 Ti1 47.3(3) . .
C83 C81 Ti1 72.6(3) . .
C83 C81 Ti1 124.0(4) 6_565 .
C82 C81 Ti1 76.1(2) . .
Ti2 C81 Ti1 128.99(17) . .
Ti6 C81 Ti1 47.3(3) 6_565 6_565
Ti6 C81 Ti1 97.5(4) . 6_565
C83 C81 Ti1 124.0(4) . 6_565
C83 C81 Ti1 72.6(3) 6_565 6_565
C82 C81 Ti1 76.1(2) . 6_565
Ti2 C81 Ti1 129.00(17) . 6_565
Ti1 C81 Ti1 95.2(3) . 6_565
Ti6 C81 Ti3 109.0(5) 6_565 .
Ti6 C81 Ti3 69.1(4) . .
C83 C81 Ti3 59.0(3) . .
C83 C81 Ti3 102.0(4) 6_565 .
C82 C81 Ti3 54.2(2) . .
Ti2 C81 Ti3 121.1(2) . .
Ti1 C81 Ti3 22.00(7) . .
Ti1 C81 Ti3 89.6(2) 6_565 .
Ti6 C81 Ti3 69.1(4) 6_565 6_565
Ti6 C81 Ti3 109.0(5) . 6_565
C83 C81 Ti3 102.0(4) . 6_565
C83 C81 Ti3 59.0(3) 6_565 6_565
C82 C81 Ti3 54.2(2) . 6_565
Ti2 C81 Ti3 121.1(2) . 6_565
Ti1 C81 Ti3 89.6(2) . 6_565
Ti1 C81 Ti3 22.00(7) 6_565 6_565
Ti3 C81 Ti3 77.0(2) . 6_565
Ti6 C81 Ti5 156.5(4) 6_565 6_565
Ti6 C81 Ti5 133.7(3) . 6_565
C83 C81 Ti5 33.5(3) . 6_565
C83 C81 Ti5 53.6(4) 6_565 6_565
C82 C81 Ti5 61.5(3) . 6_565
Ti2 C81 Ti5 31.09(12) . 6_565
Ti1 C81 Ti5 105.76(18) . 6_565
Ti1 C81 Ti5 125.3(2) 6_565 6_565
Ti3 C81 Ti5 92.04(18) . 6_565
Ti3 C81 Ti5 107.1(2) 6_565 6_565
Ti6 C81 Ti5 133.7(3) 6_565 .
Ti6 C81 Ti5 156.5(4) . .
C83 C81 Ti5 53.6(4) . .
C83 C81 Ti5 33.5(3) 6_565 .
C82 C81 Ti5 61.5(3) . .
Ti2 C81 Ti5 31.09(12) . .
Ti1 C81 Ti5 125.3(2) . .
Ti1 C81 Ti5 105.76(18) 6_565 .
Ti3 C81 Ti5 107.1(2) . .
Ti3 C81 Ti5 92.04(18) 6_565 .
Ti5 C81 Ti5 23.88(17) 6_565 .
C83 C82 C83 91.3(8) . 6_565
C83 C82 C81 65.9(5) . .
C83 C82 C81 65.9(5) 6_565 .
C83 C82 Ti4 110.1(5) . .
C83 C82 Ti4 144.7(6) 6_565 .
C81 C82 Ti4 96.8(4) . .
C83 C82 Ti4 144.7(6) . 6_565
C83 C82 Ti4 110.1(5) 6_565 6_565
C81 C82 Ti4 96.8(4) . 6_565
Ti4 C82 Ti4 38.7(4) . 6_565
C83 C82 Ti3 77.8(4) . .
C83 C82 Ti3 152.3(6) 6_565 .
C81 C82 Ti3 86.4(3) . .
Ti4 C82 Ti3 32.4(2) . .
Ti4 C82 Ti3 70.3(3) 6_565 .
C83 C82 Ti3 152.2(6) . 6_565
C83 C82 Ti3 77.8(4) 6_565 6_565
C81 C82 Ti3 86.4(3) . 6_565
Ti4 C82 Ti3 70.3(3) . 6_565
Ti4 C82 Ti3 32.4(2) 6_565 6_565
Ti3 C82 Ti3 100.1(3) . 6_565
C83 C82 Ti5 39.2(4) . 6_565
C83 C82 Ti5 63.7(5) 6_565 6_565
C81 C82 Ti5 81.0(3) . 6_565
Ti4 C82 Ti5 147.2(2) . 6_565
Ti4 C82 Ti5 173.8(3) 6_565 6_565
Ti3 C82 Ti5 115.17(16) . 6_565
Ti3 C82 Ti5 141.4(2) 6_565 6_565
C83 C82 Ti5 63.7(5) . .
C83 C82 Ti5 39.2(4) 6_565 .
C81 C82 Ti5 81.0(3) . .
Ti4 C82 Ti5 173.8(3) . .
Ti4 C82 Ti5 147.2(2) 6_565 .
Ti3 C82 Ti5 141.4(2) . .
Ti3 C82 Ti5 115.17(16) 6_565 .
Ti5 C82 Ti5 26.9(2) 6_565 .
C83 C82 Ti1 70.0(4) . .
C83 C82 Ti1 129.0(5) 6_565 .
C81 C82 Ti1 63.1(2) . .
Ti4 C82 Ti1 44.5(2) . .
Ti4 C82 Ti1 74.7(3) 6_565 .
Ti3 C82 Ti1 23.30(9) . .
Ti3 C82 Ti1 97.0(3) 6_565 .
Ti5 C82 Ti1 109.09(17) 6_565 .
Ti5 C82 Ti1 130.0(2) . .
C83 C82 Ti1 129.0(5) . 6_565
C83 C82 Ti1 70.1(4) 6_565 6_565
C81 C82 Ti1 63.1(2) . 6_565
Ti4 C82 Ti1 74.7(3) . 6_565
Ti4 C82 Ti1 44.5(2) 6_565 6_565
Ti3 C82 Ti1 97.0(3) . 6_565
Ti3 C82 Ti1 23.29(9) 6_565 6_565
Ti5 C82 Ti1 130.0(2) 6_565 6_565
Ti5 C82 Ti1 109.09(17) . 6_565
Ti1 C82 Ti1 85.4(2) . 6_565
C83 C82 Ti2 45.6(4) . .
C83 C82 Ti2 45.6(4) 6_565 .
C81 C82 Ti2 53.5(3) . .
Ti4 C82 Ti2 145.4(3) . .
Ti4 C82 Ti2 145.4(3) 6_565 .
Ti3 C82 Ti2 118.41(19) . .
Ti3 C82 Ti2 118.42(19) 6_565 .
Ti5 C82 Ti2 30.17(11) 6_565 .
Ti5 C82 Ti2 30.17(11) . .
Ti1 C82 Ti2 101.29(18) . .
Ti1 C82 Ti2 101.29(18) 6_565 .
C82 C83 Ti5 108.7(6) . 6_565
C82 C83 C81 66.2(5) . .
Ti5 C83 C81 111.7(5) 6_565 .
C82 C83 C83 44.4(4) . 6_565
Ti5 C83 C83 75.4(3) 6_565 6_565
C81 C83 C83 54.5(3) . 6_565
C82 C83 Ti2 106.7(5) . .
Ti5 C83 Ti2 42.3(2) 6_565 .
C81 C83 Ti2 72.5(4) . .
C83 C83 Ti2 62.3(2) 6_565 .
C82 C83 Ti5 82.5(5) . .
Ti5 C83 Ti5 29.8(3) 6_565 .
C81 C83 Ti5 88.5(4) . .
C83 C83 Ti5 45.6(2) 6_565 .
Ti2 C83 Ti5 38.30(17) . .
C82 C83 Ti3 66.5(4) . .
Ti5 C83 Ti3 162.9(5) 6_565 .
C81 C83 Ti3 82.0(4) . .
C83 C83 Ti3 107.1(2) 6_565 .
Ti2 C83 Ti3 153.9(5) . .
Ti5 C83 Ti3 148.9(4) . .
C82 C83 Ti1 77.8(5) . .
Ti5 C83 Ti1 171.7(5) 6_565 .
C81 C83 Ti1 65.7(4) . .
C83 C83 Ti1 107.5(2) 6_565 .
Ti2 C83 Ti1 131.7(4) . .
Ti5 C83 Ti1 152.2(4) . .
Ti3 C83 Ti1 24.47(11) . .
C82 C83 Ti6 84.4(6) . .
Ti5 C83 Ti6 136.0(5) 6_565 .
C81 C83 Ti6 34.7(3) . .
C83 C83 Ti6 88.4(3) 6_565 .
Ti2 C83 Ti6 93.9(4) . .
Ti5 C83 Ti6 121.1(4) . .
Ti3 C83 Ti6 61.0(3) . .
Ti1 C83 Ti6 37.9(3) . .
C82 C83 Ti4 42.3(4) . .
Ti5 C83 Ti4 148.7(5) 6_565 .
C81 C83 Ti4 71.7(4) . .
C83 C83 Ti4 83.4(2) 6_565 .
Ti2 C83 Ti4 140.6(4) . .
Ti5 C83 Ti4 124.9(4) . .
Ti3 C83 Ti4 24.31(18) . .
Ti1 C83 Ti4 39.2(2) . .
Ti6 C83 Ti4 64.6(3) . .
Ti3 Ti1 Ti6 143.5(3) . .
Ti3 Ti1 Ti4 38.4(3) . .
Ti6 Ti1 Ti4 115.8(4) . .
Ti3 Ti1 C81 98.7(2) . .
Ti6 Ti1 C81 45.7(3) . .
Ti4 Ti1 C81 84.0(3) . .
Ti3 Ti1 C17 110.5(2) . 6_565
Ti6 Ti1 C17 106.0(3) . 6_565
Ti4 Ti1 C17 124.9(3) . 6_565
C81 Ti1 C17 149.4(2) . 6_565
Ti3 Ti1 C83 71.0(3) . .
Ti6 Ti1 C83 81.1(3) . .
Ti4 Ti1 C83 81.4(3) . .
C81 Ti1 C83 41.7(3) . .
C17 Ti1 C83 141.3(2) 6_565 .
Ti3 Ti1 C18 77.6(2) . 6_565
Ti6 Ti1 C18 134.4(3) . 6_565
Ti4 Ti1 C18 84.8(3) . 6_565
C81 Ti1 C18 165.81(19) . 6_565
C17 Ti1 C18 40.13(18) 6_565 6_565
C83 Ti1 C18 144.1(2) . 6_565
Ti3 Ti1 C82 57.9(2) . .
Ti6 Ti1 C82 86.0(3) . .
Ti4 Ti1 C82 51.9(3) . .
C81 Ti1 C82 40.7(2) . .
C17 Ti1 C82 166.18(17) 6_565 .
C83 Ti1 C82 32.2(2) . .
C18 Ti1 C82 133.3(2) 6_565 .
Ti3 Ti1 C19 145.7(2) . 6_565
Ti6 Ti1 C19 69.0(3) . 6_565
Ti4 Ti1 C19 134.1(3) . 6_565
C81 Ti1 C19 114.7(2) . 6_565
C17 Ti1 C19 39.16(17) 6_565 6_565
C83 Ti1 C19 140.7(3) . 6_565
C18 Ti1 C19 68.07(19) 6_565 6_565
C82 Ti1 C19 154.28(18) . 6_565
Ti3 Ti1 C23 97.7(2) . 6_565
Ti6 Ti1 C23 111.6(3) . 6_565
Ti4 Ti1 C23 132.6(3) . 6_565
C81 Ti1 C23 130.42(19) . 6_565
C17 Ti1 C23 38.38(18) 6_565 6_565
C83 Ti1 C23 103.2(2) . 6_565
C18 Ti1 C23 63.76(19) 6_565 6_565
C82 Ti1 C23 130.98(18) . 6_565
C19 Ti1 C23 67.22(18) 6_565 6_565
Ti3 Ti1 Ti4 58.1(2) . 6_565
Ti6 Ti1 Ti4 93.1(3) . 6_565
Ti4 Ti1 Ti4 22.7(2) . 6_565
C81 Ti1 Ti4 65.19(19) . 6_565
C17 Ti1 Ti4 139.2(2) 6_565 6_565
C83 Ti1 Ti4 76.2(3) . 6_565
C18 Ti1 Ti4 101.84(19) 6_565 6_565
C82 Ti1 Ti4 44.0(2) . 6_565
C19 Ti1 Ti4 128.6(2) 6_565 6_565
C23 Ti1 Ti4 155.1(2) 6_565 6_565
Ti3 Ti1 C16 77.70(19) . 6_565
Ti6 Ti1 C16 116.4(3) . 6_565
Ti4 Ti1 C16 62.0(3) . 6_565
C81 Ti1 C16 129.53(19) . 6_565
C17 Ti1 C16 68.16(19) 6_565 6_565
C83 Ti1 C16 143.2(2) . 6_565
C18 Ti1 C16 36.44(18) 6_565 6_565
C82 Ti1 C16 113.10(19) . 6_565
C19 Ti1 C16 75.06(18) 6_565 6_565
C23 Ti1 C16 99.63(19) 6_565 6_565
Ti4 Ti1 C16 71.08(19) 6_565 6_565
Ti5 Ti2 Ti5 47.2(3) 6_565 .
Ti5 Ti2 C83 74.7(3) 6_565 6_565
Ti5 Ti2 C83 50.6(3) . 6_565
Ti5 Ti2 C83 50.6(3) 6_565 .
Ti5 Ti2 C83 74.7(3) . .
C83 Ti2 C83 55.4(5) 6_565 .
Ti5 Ti2 C81 93.3(2) 6_565 .
Ti5 Ti2 C81 93.3(2) . .
C83 Ti2 C81 45.1(3) 6_565 .
C83 Ti2 C81 45.1(3) . .
Ti5 Ti2 C35 94.6(2) 6_565 6_565
Ti5 Ti2 C35 111.6(2) . 6_565
C83 Ti2 C35 162.0(3) 6_565 6_565
C83 Ti2 C35 128.1(3) . 6_565
C81 Ti2 C35 152.05(18) . 6_565
Ti5 Ti2 C35 111.6(2) 6_565 .
Ti5 Ti2 C35 94.6(2) . .
C83 Ti2 C35 128.1(3) 6_565 .
C83 Ti2 C35 162.0(3) . .
C81 Ti2 C35 152.05(19) . .
C35 Ti2 C35 42.1(3) 6_565 .
Ti5 Ti2 C34 147.9(2) 6_565 .
Ti5 Ti2 C34 117.5(2) . .
C83 Ti2 C34 120.1(3) 6_565 .
C83 Ti2 C34 161.6(3) . .
C81 Ti2 C34 117.6(2) . .
C35 Ti2 C34 62.59(19) 6_565 .
C35 Ti2 C34 36.30(18) . .
Ti5 Ti2 C34 117.5(2) 6_565 6_565
Ti5 Ti2 C34 147.9(2) . 6_565
C83 Ti2 C34 161.6(3) 6_565 6_565
C83 Ti2 C34 120.1(3) . 6_565
C81 Ti2 C34 117.6(2) . 6_565
C35 Ti2 C34 36.30(18) 6_565 6_565
C35 Ti2 C34 62.59(19) . 6_565
C34 Ti2 C34 57.5(3) . 6_565
Ti5 Ti2 C82 59.88(19) 6_565 .
Ti5 Ti2 C82 59.89(19) . .
C83 Ti2 C82 27.7(2) 6_565 .
C83 Ti2 C82 27.7(2) . .
C81 Ti2 C82 36.8(2) . .
C35 Ti2 C82 152.58(17) 6_565 .
C35 Ti2 C82 152.58(17) . .
C34 Ti2 C82 144.76(16) . .
C34 Ti2 C82 144.76(16) 6_565 .
Ti5 Ti2 C27 60.62(17) 6_565 6_565
Ti5 Ti2 C27 87.60(19) . 6_565
C83 Ti2 C27 133.6(3) 6_565 6_565
C83 Ti2 C27 99.7(3) . 6_565
C81 Ti2 C27 142.35(14) . 6_565
C35 Ti2 C27 34.06(16) 6_565 6_565
C35 Ti2 C27 64.84(19) . 6_565
C34 Ti2 C27 94.75(18) . 6_565
C34 Ti2 C27 62.83(17) 6_565 6_565
C82 Ti2 C27 119.32(16) . 6_565
Ti5 Ti2 C27 87.60(19) 6_565 .
Ti5 Ti2 C27 60.61(17) . .
C83 Ti2 C27 99.7(3) 6_565 .
C83 Ti2 C27 133.6(3) . .
C81 Ti2 C27 142.35(14) . .
C35 Ti2 C27 64.84(19) 6_565 .
C35 Ti2 C27 34.06(16) . .
C34 Ti2 C27 62.83(17) . .
C34 Ti2 C27 94.75(18) 6_565 .
C82 Ti2 C27 119.32(16) . .
C27 Ti2 C27 68.2(2) 6_565 .
Ti1 Ti3 Ti4 109.2(4) . .
Ti1 Ti3 C82 98.8(2) . .
Ti4 Ti3 C82 66.1(4) . .
Ti1 Ti3 C83 84.5(3) . .
Ti4 Ti3 C83 101.6(4) . .
C82 Ti3 C83 35.6(2) . .
Ti1 Ti3 C12 112.0(2) . 6_565
Ti4 Ti3 C12 108.0(4) . 6_565
C82 Ti3 C12 148.5(2) . 6_565
C83 Ti3 C12 138.1(3) . 6_565
Ti1 Ti3 Ti4 100.9(3) . 6_565
Ti4 Ti3 Ti4 16.8(3) . 6_565
C82 Ti3 Ti4 51.6(2) . 6_565
C83 Ti3 Ti4 86.3(3) . 6_565
C12 Ti3 Ti4 124.7(2) 6_565 6_565
Ti1 Ti3 C18 79.1(2) . 6_565
Ti4 Ti3 C18 100.4(4) . 6_565
C82 Ti3 C18 165.0(2) . 6_565
C83 Ti3 C18 155.9(3) . 6_565
C12 Ti3 C18 39.44(17) 6_565 6_565
Ti4 Ti3 C18 113.9(2) 6_565 6_565
Ti1 Ti3 Ti6 23.1(2) . .
Ti4 Ti3 Ti6 96.2(4) . .
C82 Ti3 Ti6 76.0(3) . .
C83 Ti3 Ti6 67.9(3) . .
C12 Ti3 Ti6 135.0(2) 6_565 .
Ti4 Ti3 Ti6 83.8(3) 6_565 .
C18 Ti3 Ti6 100.1(2) 6_565 .
Ti1 Ti3 C81 59.33(19) . .
Ti4 Ti3 C81 82.7(3) . .
C82 Ti3 C81 39.5(2) . .
C83 Ti3 C81 39.0(3) . .
C12 Ti3 C81 168.59(18) 6_565 .
Ti4 Ti3 C81 66.09(19) 6_565 .
C18 Ti3 C81 136.3(2) 6_565 .
Ti6 Ti3 C81 36.8(2) . .
Ti1 Ti3 C13 98.3(2) . 6_565
Ti4 Ti3 C13 143.1(4) . 6_565
C82 Ti3 C13 134.1(2) . 6_565
C83 Ti3 C13 105.1(3) . 6_565
C12 Ti3 C13 36.86(16) 6_565 6_565
Ti4 Ti3 C13 158.5(2) 6_565 6_565
C18 Ti3 C13 60.64(18) 6_565 6_565
Ti6 Ti3 C13 117.2(2) . 6_565
C81 Ti3 C13 133.42(18) . 6_565
Ti1 Ti3 C11 147.4(2) . 6_565
Ti4 Ti3 C11 81.5(4) . 6_565
C82 Ti3 C11 113.5(2) . 6_565
C83 Ti3 C11 124.5(3) . 6_565
C12 Ti3 C11 37.02(15) 6_565 6_565
Ti4 Ti3 C11 96.0(2) 6_565 6_565
C18 Ti3 C11 68.58(17) 6_565 6_565
Ti6 Ti3 C11 167.6(2) . 6_565
C81 Ti3 C11 152.90(18) . 6_565
C13 Ti3 C11 62.50(16) 6_565 6_565
Ti1 Ti3 C16 81.52(18) . 6_565
Ti4 Ti3 C16 65.3(4) . 6_565
C82 Ti3 C16 128.3(2) . 6_565
C83 Ti3 C16 156.0(3) . 6_565
C12 Ti3 C16 65.79(18) 6_565 6_565
Ti4 Ti3 C16 77.3(2) 6_565 6_565
C18 Ti3 C16 36.86(18) 6_565 6_565
Ti6 Ti3 C16 92.7(2) . 6_565
C81 Ti3 C16 117.2(2) . 6_565
C13 Ti3 C16 96.25(19) 6_565 6_565
C11 Ti3 C16 75.28(15) 6_565 6_565
Ti3 Ti4 Ti4 148.3(3) . 6_565
Ti3 Ti4 Ti1 32.4(2) . .
Ti4 Ti4 Ti1 126.1(2) 6_565 .
Ti3 Ti4 C82 81.6(4) . .
Ti4 Ti4 C82 70.7(2) 6_565 .
Ti1 Ti4 C82 83.5(3) . .
Ti3 Ti4 C15 115.2(5) . 6_565
Ti4 Ti4 C15 95.1(2) 6_565 6_565
Ti1 Ti4 C15 115.9(4) . 6_565
C82 Ti4 C15 160.5(4) . 6_565
Ti3 Ti4 Ti3 133.5(5) . 6_565
Ti4 Ti4 Ti3 14.84(16) 6_565 6_565
Ti1 Ti4 Ti3 113.7(3) . 6_565
C82 Ti4 Ti3 58.1(2) . 6_565
C15 Ti4 Ti3 109.3(3) 6_565 6_565
Ti3 Ti4 C16 89.8(4) . 6_565
Ti4 Ti4 C16 111.3(2) 6_565 6_565
Ti1 Ti4 C16 79.6(3) . 6_565
C82 Ti4 C16 159.9(4) . 6_565
C15 Ti4 C16 37.5(2) 6_565 6_565
Ti3 Ti4 C16 119.9(3) 6_565 6_565
Ti3 Ti4 C14 106.1(4) . 6_565
Ti4 Ti4 C14 103.3(2) 6_565 6_565
Ti1 Ti4 C14 128.9(4) . 6_565
C82 Ti4 C14 129.6(4) . 6_565
C15 Ti4 C14 39.0(2) 6_565 6_565
Ti3 Ti4 C14 116.9(3) 6_565 6_565
C16 Ti4 C14 70.2(2) 6_565 6_565
Ti3 Ti4 C15 152.9(5) . .
Ti4 Ti4 C15 56.39(19) 6_565 .
Ti1 Ti4 C15 137.3(4) . .
C82 Ti4 C15 125.5(3) . .
C15 Ti4 C15 38.7(3) 6_565 .
Ti3 Ti4 C15 70.7(2) 6_565 .
C16 Ti4 C15 64.2(2) 6_565 .
C14 Ti4 C15 59.6(2) 6_565 .
Ti3 Ti4 C81 72.5(3) . .
Ti4 Ti4 C81 76.17(14) 6_565 .
Ti1 Ti4 C81 56.29(19) . .
C82 Ti4 C81 37.4(3) . .
C15 Ti4 C81 153.8(4) 6_565 .
Ti3 Ti4 C81 61.52(16) 6_565 .
C16 Ti4 C81 122.6(3) 6_565 .
C14 Ti4 C81 166.8(4) 6_565 .
C15 Ti4 C81 126.9(3) . .
Ti3 Ti4 Ti1 120.5(4) . 6_565
Ti4 Ti4 Ti1 31.21(14) 6_565 6_565
Ti1 Ti4 Ti1 94.9(3) . 6_565
C82 Ti4 Ti1 61.3(2) . 6_565
C15 Ti4 Ti1 113.0(3) 6_565 6_565
Ti3 Ti4 Ti1 20.92(8) 6_565 6_565
C16 Ti4 Ti1 109.3(3) 6_565 6_565
C14 Ti4 Ti1 133.3(3) 6_565 6_565
C15 Ti4 Ti1 77.8(2) . 6_565
C81 Ti4 Ti1 49.40(13) . 6_565
Ti3 Ti4 C83 54.1(3) . .
Ti4 Ti4 C83 96.6(2) 6_565 .
Ti1 Ti4 C83 59.4(3) . .
C82 Ti4 C83 27.6(2) . .
C15 Ti4 C83 167.6(4) 6_565 .
Ti3 Ti4 C83 82.7(3) 6_565 .
C16 Ti4 C83 138.8(4) 6_565 .
C14 Ti4 C83 133.1(4) 6_565 .
C15 Ti4 C83 152.7(3) . .
C81 Ti4 C83 35.4(2) . .
Ti1 Ti4 C83 79.4(2) 6_565 .
Ti5 Ti5 Ti2 66.42(15) 6_565 .
Ti5 Ti5 C83 104.6(3) 6_565 6_565
Ti2 Ti5 C83 87.2(4) . 6_565
Ti5 Ti5 C83 45.6(2) 6_565 .
Ti2 Ti5 C83 67.0(3) . .
C83 Ti5 C83 59.1(5) 6_565 .
Ti5 Ti5 C36 93.87(18) 6_565 .
Ti2 Ti5 C36 107.7(2) . .
C83 Ti5 C36 159.9(4) 6_565 .
C83 Ti5 C36 138.8(3) . .
Ti5 Ti5 C82 76.56(10) 6_565 .
Ti2 Ti5 C82 89.9(2) . .
C83 Ti5 C82 32.1(3) 6_565 .
C83 Ti5 C82 33.8(2) . .
C36 Ti5 C82 154.8(2) . .
Ti5 Ti5 C27 114.67(17) 6_565 .
Ti2 Ti5 C27 89.8(2) . .
C83 Ti5 C27 135.4(4) 6_565 .
C83 Ti5 C27 153.6(3) . .
C36 Ti5 C27 35.13(18) . .
C82 Ti5 C27 167.5(2) . .
Ti5 Ti5 C4 106.55(15) 6_565 .
Ti2 Ti5 C4 147.0(2) . .
C83 Ti5 C4 125.1(4) 6_565 .
C83 Ti5 C4 132.6(3) . .
C36 Ti5 C4 39.27(16) . .
C82 Ti5 C4 120.8(2) . .
C27 Ti5 C4 62.94(18) . .
Ti5 Ti5 C81 78.06(9) 6_565 .
Ti2 Ti5 C81 55.63(18) . .
C83 Ti5 C81 34.8(3) 6_565 .
C83 Ti5 C81 37.9(2) . .
C36 Ti5 C81 163.2(2) . .
C82 Ti5 C81 37.5(2) . .
C27 Ti5 C81 136.3(2) . .
C4 Ti5 C81 157.2(2) . .
Ti5 Ti5 C36 61.78(15) 6_565 6_565
Ti2 Ti5 C36 93.2(2) . 6_565
C83 Ti5 C36 164.6(4) 6_565 6_565
C83 Ti5 C36 107.0(3) . 6_565
C36 Ti5 C36 32.1(3) . 6_565
C82 Ti5 C36 132.5(2) . 6_565
C27 Ti5 C36 60.0(2) . 6_565
C4 Ti5 C36 57.86(17) . 6_565
C81 Ti5 C36 137.3(2) . 6_565
Ti5 Ti5 C26 149.22(13) 6_565 .
Ti2 Ti5 C26 100.45(19) . .
C83 Ti5 C26 102.2(4) 6_565 .
C83 Ti5 C26 156.6(3) . .
C36 Ti5 C26 62.6(2) . .
C82 Ti5 C26 133.00(19) . .
C27 Ti5 C26 35.06(18) . .
C4 Ti5 C26 68.58(17) . .
C81 Ti5 C26 118.75(17) . .
C36 Ti5 C26 92.89(19) 6_565 .
Ti5 Ti5 C35 96.09(15) 6_565 .
Ti2 Ti5 C35 56.40(17) . .
C83 Ti5 C35 125.7(4) 6_565 .
C83 Ti5 C35 121.7(3) . .
C36 Ti5 C35 58.27(16) . .
C82 Ti5 C35 144.9(2) . .
C27 Ti5 C35 33.47(17) . .
C4 Ti5 C35 94.32(18) . .
C81 Ti5 C35 107.53(19) . .
C36 Ti5 C35 65.92(17) 6_565 .
C26 Ti5 C35 55.42(17) . .
C81 Ti6 Ti1 87.0(4) . .
C81 Ti6 Ti6 56.8(3) . 6_565
Ti1 Ti6 Ti6 118.1(3) . 6_565
C81 Ti6 C20 153.7(6) . 6_565
Ti1 Ti6 C20 97.5(4) . 6_565
Ti6 Ti6 C20 137.8(2) 6_565 6_565
C81 Ti6 C31 131.8(6) . 6_565
Ti1 Ti6 C31 136.6(5) . 6_565
Ti6 Ti6 C31 101.6(2) 6_565 6_565
C20 Ti6 C31 39.24(19) 6_565 6_565
C81 Ti6 C19 159.3(5) . 6_565
Ti1 Ti6 C19 72.3(3) . 6_565
Ti6 Ti6 C19 134.1(2) 6_565 6_565
C20 Ti6 C19 35.5(2) 6_565 6_565
C31 Ti6 C19 67.6(2) 6_565 6_565
C81 Ti6 Ti3 74.1(3) . .
Ti1 Ti6 Ti3 13.41(11) . .
Ti6 Ti6 Ti3 106.9(2) 6_565 .
C20 Ti6 Ti3 110.6(4) 6_565 .
C31 Ti6 Ti3 149.8(4) 6_565 .
C19 Ti6 Ti3 85.4(3) 6_565 .
C81 Ti6 C32 143.7(6) . 6_565
Ti1 Ti6 C32 82.1(4) . 6_565
Ti6 Ti6 C32 98.8(2) 6_565 6_565
C20 Ti6 C32 62.4(2) 6_565 6_565
C31 Ti6 C32 75.1(2) 6_565 6_565
C19 Ti6 C32 35.7(2) 6_565 6_565
Ti3 Ti6 C32 90.9(3) . 6_565
C81 Ti6 C80 120.1(5) . .
Ti1 Ti6 C80 146.3(5) . .
Ti6 Ti6 C80 70.20(19) 6_565 .
C20 Ti6 C80 67.6(2) 6_565 .
C31 Ti6 C80 36.11(16) 6_565 .
C19 Ti6 C80 79.5(2) 6_565 .
Ti3 Ti6 C80 153.3(4) . .
C32 Ti6 C80 64.2(2) 6_565 .
C81 Ti6 C73 126.8(5) . .
Ti1 Ti6 C73 113.6(4) . .
Ti6 Ti6 C73 70.51(19) 6_565 .
C20 Ti6 C73 75.0(2) 6_565 .
C31 Ti6 C73 62.5(2) 6_565 .
C19 Ti6 C73 65.0(2) 6_565 .
Ti3 Ti6 C73 118.5(4) . .
C32 Ti6 C73 35.26(17) 6_565 .
C80 Ti6 C73 34.83(19) . .
C81 Ti6 C83 35.5(3) . .
Ti1 Ti6 C83 61.0(3) . .
Ti6 Ti6 C83 91.6(3) 6_565 .
C20 Ti6 C83 127.2(4) 6_565 .
C31 Ti6 C83 138.4(4) 6_565 .
C19 Ti6 C83 127.0(4) 6_565 .
Ti3 Ti6 C83 51.1(2) . .
C32 Ti6 C83 141.9(4) 6_565 .
C80 Ti6 C83 152.0(4) . .
C73 Ti6 C83 156.6(4) . .
C81 Ti6 C82 29.0(3) . .
Ti1 Ti6 C82 58.7(2) . .
Ti6 Ti6 C82 72.04(18) 6_565 .
C20 Ti6 C82 150.1(4) 6_565 .
C31 Ti6 C82 159.9(4) 6_565 .
C19 Ti6 C82 130.7(4) 6_565 .
Ti3 Ti6 C82 45.47(15) . .
C32 Ti6 C82 124.3(4) 6_565 .
C80 Ti6 C82 142.2(4) . .
C73 Ti6 C82 129.0(4) . .
C83 Ti6 C82 27.7(2) . .
C85 C84 H84A 109.5 . .
C85 C84 H84B 109.5 . .
H84A C84 H84B 109.5 . .
C85 C84 H84C 109.5 . .
H84A C84 H84C 109.5 . .
H84B C84 H84C 109.5 . .
C86 C85 C84 112.59(17) . .
C86 C85 H85A 109.1 . .
C84 C85 H85A 109.1 . .
C86 C85 H85B 109.1 . .
C84 C85 H85B 109.1 . .
H85A C85 H85B 107.8 . .
C86 C86 C87 106.44(11) 6_565 .
C86 C86 C85 128.48(11) 6_565 .
C87 C86 C85 124.92(18) . .
C88 C87 N3 125.31(17) . .
C88 C87 C86 123.34(17) . .
N3 C87 C86 111.34(17) . .
C89 C88 C87 123.79(18) . .
C89 C88 H88 118.1 . .
C87 C88 H88 118.1 . .
N2 C89 C88 125.46(17) . .
N2 C89 C90 111.38(16) . .
C88 C89 C90 123.14(17) . .
C94 C90 C89 106.12(17) . .
C94 C90 C92 129.37(19) . .
C89 C90 C92 124.46(17) . .
C90 C92 C93 113.81(19) . .
C90 C92 H92A 108.8 . .
C93 C92 H92A 108.8 . .
C90 C92 H92B 108.8 . .
C93 C92 H92B 108.8 . .
H92A C92 H92B 107.7 . .
C92 C93 H93A 109.5 . .
C92 C93 H93B 109.5 . .
H93A C93 H93B 109.5 . .
C92 C93 H93C 109.5 . .
H93A C93 H93C 109.5 . .
H93B C93 H93C 109.5 . .
C90 C94 C97 106.47(17) . .
C90 C94 C95 129.15(18) . .
C97 C94 C95 124.37(17) . .
C94 C95 C96 113.12(19) . .
C94 C95 H95A 109.0 . .
C96 C95 H95A 109.0 . .
C94 C95 H95B 109.0 . .
C96 C95 H95B 109.0 . .
H95A C95 H95B 107.8 . .
C95 C96 H96A 109.5 . .
C95 C96 H96B 109.5 . .
H96A C96 H96B 109.5 . .
C95 C96 H96C 109.5 . .
H96A C96 H96C 109.5 . .
H96B C96 H96C 109.5 . .
N2 C97 C98 125.01(18) . .
N2 C97 C94 111.50(16) . .
C98 C97 C94 123.49(17) . .
C99 C98 C97 124.12(17) . .
C99 C98 H98 117.9 . .
C97 C98 H98 117.9 . .
C98 C99 N1 125.22(16) . .
C98 C99 C100 123.50(17) . .
N1 C99 C100 111.26(16) . .
C100 C100 C99 106.56(11) 6_565 .
C100 C100 C101 128.45(11) 6_565 .
C99 C100 C101 124.78(18) . .
C100 C101 C102 111.75(18) . .
C100 C101 H10A 109.3 . .
C102 C101 H10A 109.3 . .
C100 C101 H10B 109.3 . .
C102 C101 H10B 109.3 . .
H10A C101 H10B 107.9 . .
C101 C102 H10C 109.5 . .
C101 C102 H10D 109.5 . .
H10C C102 H10D 109.5 . .
C101 C102 H10E 109.5 . .
H10C C102 H10E 109.5 . .
H10D C102 H10E 109.5 . .
C104 C103 C108 119.1(5) . .
C104 C103 H103 120.5 . .
C108 C103 H103 120.5 . .
C105 C104 C103 119.2(5) . .
C105 C104 H104 120.4 . .
C103 C104 H104 120.4 . .
C104 C105 C106 122.0(4) . .
C104 C105 H105 119.0 . .
C106 C105 H105 119.0 . .
C107 C106 C105 119.2(4) . .
C107 C106 H106 120.4 . .
C105 C106 H106 120.4 . .
C106 C107 C108 120.8(4) . .
C106 C107 H107 119.6 . .
C108 C107 H107 119.6 . .
C107 C108 C103 119.7(5) . .
C107 C108 H108 120.2 . .
C103 C108 H108 120.2 . .
C99 N1 C99 104.3(2) . 6_565
C99 N1 Ni1 127.79(10) . .
C99 N1 Ni1 127.79(10) 6_565 .
C97 N2 C89 104.53(15) . .
C97 N2 Ni1 127.92(12) . .
C89 N2 Ni1 127.53(12) . .
C87 N3 C87 104.4(2) . 6_565
C87 N3 Ni1 127.77(10) . .
C87 N3 Ni1 127.77(10) 6_565 .
N1 Ni1 N3 177.52(9) . .
N1 Ni1 N2 89.88(4) . 6_565
N3 Ni1 N2 90.07(4) . 6_565
N1 Ni1 N2 89.88(4) . .
N3 Ni1 N2 90.07(4) . .
N2 Ni1 N2 177.62(9) 6_565 .

loop_
_geom_bond_atom_site_label_1
_geom_bond_atom_site_label_2
_geom_bond_distance
_geom_bond_site_symmetry_2
C1A C2A 1.3900 .
C1A C6A 1.3900 .
C1A H1A 0.9500 .
C2A C3A 1.3900 .
C2A H2A 0.9500 .
C3A C4A 1.3900 .
C3A H3A 0.9500 .
C4A C5A 1.3900 .
C4A H4A 0.9500 .
C5A C6A 1.3900 .
C5A H5A 0.9500 .
C6A H6A 0.9500 .
C1 C3 1.318(7) .
C1 C2 1.458(5) .
C1 C7 1.511(5) .
C2 C77 1.374(5) .
C2 C5 1.464(5) .
C3 C4 1.397(7) .
C3 C8 1.416(6) .
C3 Ti5 2.703(5) .
C4 C76 1.402(6) .
C4 C36 1.533(6) .
C4 Ti5 2.384(4) .
C5 C78 1.379(5) .
C5 C6 1.443(5) .
C6 C11 1.381(5) .
C6 C7 1.459(5) .
C7 C10 1.343(6) .
C8 C9 1.416(7) .
C8 C26 1.449(6) .
C9 C10 1.445(7) .
C9 C24 1.511(6) .
C10 C13 1.372(6) .
C11 C14 1.343(7) .
C11 C12 1.458(5) .
C11 Ti3 2.410(4) 6_565
C11 Ti4 2.474(7) 6_565
C12 C13 1.423(6) .
C12 C18 1.434(6) .
C12 Ti3 2.070(4) 6_565
C12 Ti1 2.532(4) 6_565
C12 Ti4 2.573(7) 6_565
C13 C23 1.541(7) .
C13 Ti3 2.352(5) 6_565
C13 Ti1 2.626(4) 6_565
C14 C79 1.410(7) .
C14 C15 1.420(7) .
C14 Ti4 2.212(7) 6_565
C14 Ti3 2.680(5) 6_565
C14 Ti4 2.718(7) .
C15 C16 1.364(6) .
C15 C15 1.510(12) 6_565
C15 Ti4 2.010(7) 6_565
C15 Ti4 2.404(7) .
C15 Ti3 2.611(4) 6_565
C16 C33 1.299(6) .
C16 C18 1.468(7) .
C16 Ti4 2.195(8) 6_565
C16 Ti3 2.415(5) 6_565
C16 Ti1 2.445(4) 6_565
C17 C18 1.459(7) .
C17 C19 1.461(6) .
C17 C23 1.490(7) .
C17 Ti1 2.060(4) 6_565
C17 Ti3 2.506(5) 6_565
C18 Ti3 2.170(5) 6_565
C18 Ti1 2.181(5) 6_565
C18 Ti4 2.558(8) 6_565
C19 C20 1.322(7) .
C19 C32 1.382(7) .
C19 Ti6 2.217(9) 6_565
C19 Ti1 2.262(4) 6_565
C20 C31 1.442(6) .
C20 C21 1.638(6) .
C20 Ti6 2.106(8) 6_565
C21 C22 1.355(6) .
C21 C29 1.505(5) .
C21 Ti6 2.682(9) 6_565
C22 C24 1.372(6) .
C22 C23 1.435(7) .
C23 Ti1 2.379(4) 6_565
C23 Ti3 2.644(5) 6_565
C24 C25 1.424(6) .
C25 C28 1.469(5) .
C25 C26 1.469(6) .
C26 C27 1.441(7) .
C26 Ti5 2.496(5) .
C27 C36 1.300(6) .
C27 C35 1.406(6) .
C27 Ti5 2.186(5) .
C27 Ti2 2.509(5) .
C28 C34 1.348(7) .
C28 C29 1.449(5) .
C29 C30 1.402(6) .
C30 C74 1.409(5) .
C30 C31 1.495(6) .
C30 Ti6 2.694(9) 6_565
C31 C80 1.406(5) .
C31 Ti6 2.185(7) 6_565
C32 C73 1.411(5) .
C32 C33 1.504(6) .
C32 Ti6 2.287(8) 6_565
C32 Ti1 2.548(3) 6_565
C33 C33 1.310(11) 6_565
C33 Ti1 2.589(4) 6_565
C33 Ti4 2.600(8) 6_565
C34 C35 1.405(7) .
C34 C75 1.461(6) .
C34 Ti2 2.337(5) .
C35 C35 1.530(11) 6_565
C35 Ti2 2.129(4) .
C35 Ti5 2.547(4) .
C36 C36 1.276(11) 6_565
C36 Ti5 2.116(5) .
C36 Ti5 2.396(5) 6_565
C73 C80 1.406(7) .
C73 C32 1.411(5) 6_565
C73 Ti6 2.366(7) 6_565
C73 Ti6 2.366(7) .
C74 C30 1.409(5) 6_565
C74 C75 1.442(8) .
C75 C34 1.461(6) 6_565
C75 Ti2 2.526(5) .
C76 C4 1.402(6) 6_565
C76 C77 1.417(8) .
C77 C2 1.374(5) 6_565
C78 C79 1.373(7) .
C78 C5 1.379(5) 6_565
C79 C14 1.410(7) 6_565
C79 Ti4 2.669(8) 6_565
C79 Ti4 2.669(8) .
C80 C31 1.406(5) 6_565
C80 Ti6 2.330(7) 6_565
C80 Ti6 2.330(7) .
C81 Ti6 1.443(8) 6_565
C81 Ti6 1.443(8) .
C81 C83 1.470(9) .
C81 C83 1.470(9) 6_565
C81 C82 1.474(8) .
C81 Ti2 1.979(6) .
C81 Ti1 2.014(4) .
C81 Ti1 2.015(4) 6_565
C81 Ti3 2.315(5) .
C81 Ti3 2.315(5) 6_565
C81 Ti5 2.393(6) 6_565
C81 Ti5 2.393(6) .
C82 C83 1.195(8) .
C82 C83 1.195(8) 6_565
C82 Ti4 1.737(8) .
C82 Ti4 1.737(8) 6_565
C82 Ti3 1.881(4) .
C82 Ti3 1.881(4) 6_565
C82 Ti5 2.130(6) 6_565
C82 Ti5 2.130(6) .
C82 Ti1 2.193(4) .
C82 Ti1 2.193(4) 6_565
C82 Ti2 2.463(6) .
C83 Ti5 1.421(9) 6_565
C83 C83 1.708(14) 6_565
C83 Ti2 1.838(7) .
C83 Ti5 1.927(8) .
C83 Ti3 2.004(8) .
C83 Ti1 2.109(8) .
C83 Ti6 2.384(10) .
C83 Ti4 2.423(10) .
Ti1 Ti3 0.878(2) .
Ti1 Ti6 1.483(8) .
Ti1 Ti4 1.548(6) .
Ti1 C17 2.060(4) 6_565
Ti1 C18 2.181(5) 6_565
Ti1 C19 2.262(4) 6_565
Ti1 C23 2.379(4) 6_565
Ti1 Ti4 2.413(6) 6_565
Ti1 C16 2.445(4) 6_565
Ti2 Ti5 1.238(3) 6_565
Ti2 Ti5 1.238(3) .
Ti2 C83 1.838(7) 6_565
Ti2 C35 2.129(4) 6_565
Ti2 C34 2.338(5) 6_565
Ti2 C27 2.509(5) 6_565
Ti3 Ti4 1.018(6) .
Ti3 C12 2.070(4) 6_565
Ti3 Ti4 2.087(6) 6_565
Ti3 C18 2.170(5) 6_565
Ti3 Ti6 2.250(8) .
Ti3 C13 2.352(5) 6_565
Ti3 C11 2.410(4) 6_565
Ti3 C16 2.416(5) 6_565
Ti4 Ti4 1.151(12) 6_565
Ti4 C15 2.010(7) 6_565
Ti4 Ti3 2.087(6) 6_565
Ti4 C16 2.195(8) 6_565
Ti4 C14 2.212(7) 6_565
Ti4 Ti1 2.413(6) 6_565
Ti5 Ti5 0.990(7) 6_565
Ti5 C83 1.422(9) 6_565
Ti5 C36 2.396(5) 6_565
Ti6 Ti6 1.579(16) 6_565
Ti6 C20 2.106(8) 6_565
Ti6 C31 2.185(7) 6_565
Ti6 C19 2.217(9) 6_565
Ti6 C32 2.287(8) 6_565
C84 C85 1.532(3) .
C84 H84A 0.9800 .
C84 H84B 0.9800 .
C84 H84C 0.9800 .
C85 C86 1.499(3) .
C85 H85A 0.9900 .
C85 H85B 0.9900 .
C86 C86 1.358(4) 6_565
C86 C87 1.443(3) .
C87 C88 1.374(3) .
C87 N3 1.376(2) .
C88 C89 1.374(3) .
C88 H88 0.9500 .
C89 N2 1.371(2) .
C89 C90 1.446(3) .
C90 C94 1.356(3) .
C90 C92 1.494(3) .
C92 C93 1.518(4) .
C92 H92A 0.9900 .
C92 H92B 0.9900 .
C93 H93A 0.9800 .
C93 H93B 0.9800 .
C93 H93C 0.9800 .
C94 C97 1.442(3) .
C94 C95 1.503(3) .
C95 C96 1.528(3) .
C95 H95A 0.9900 .
C95 H95B 0.9900 .
C96 H96A 0.9800 .
C96 H96B 0.9800 .
C96 H96C 0.9800 .
C97 N2 1.368(2) .
C97 C98 1.377(3) .
C98 C99 1.366(3) .
C98 H98 0.9500 .
C99 N1 1.380(2) .
C99 C100 1.452(2) .
C100 C100 1.352(4) 6_565
C100 C101 1.490(3) .
C101 C102 1.537(3) .
C101 H10A 0.9900 .
C101 H10B 0.9900 .
C102 H10C 0.9800 .
C102 H10D 0.9800 .
C102 H10E 0.9800 .
C103 C104 1.362(8) .
C103 C108 1.385(9) .
C103 H103 0.9500 .
C104 C105 1.319(6) .
C104 H104 0.9500 .
C105 C106 1.369(6) .
C105 H105 0.9500 .
C106 C107 1.320(6) .
C106 H106 0.9500 .
C107 C108 1.348(7) .
C107 H107 0.9500 .
C108 H108 0.9500 .
N1 C99 1.380(2) 6_565
N1 Ni1 1.953(2) .
N2 Ni1 1.9649(16) .
N3 C87 1.376(2) 6_565
N3 Ni1 1.954(2) .
Ni1 N2 1.9649(16) 6_565
